data_2018729
loop_
_publ_author_name
'Stepanovs, Dmitrijs'
'Mishnev, Anatoly'

_publ_section_title
;
 Multicomponent pharmaceutical cocrystals: furosemide and pentoxifylline
;
_journal_coeditor_code YF3019
_journal_issue 12
_journal_name_full 'Acta Crystallographica Section C'
_journal_page_first o488
_journal_page_last o491
_journal_paper_doi 10.1107/S0108270112045866
_journal_volume 68
_journal_year 2012
_chemical_formula_iupac 'C12 H11 Cl N2 O5 S , C13 H18 N4 O3'
_chemical_formula_moiety 'C12 H11 Cl N2 O5 S, C13 H18 N4 O3'
_chemical_formula_sum 'C25 H29 Cl N6 O8 S'
_chemical_formula_weight 609.06
_chemical_melting_point 436
_chemical_name_common (furosemide).(pentoxifylline)
_chemical_name_systematic
;
4-Chloro-2-(furan-2-ylmethylamino)-5-sulfamoylbenzoic
acid--3,7-dimethyl-1-(5-oxohexyl)-3,7-dihydro-1<i>H</i>-purine-2,6-dione (1/1)
;
_space_group_IT_number 14
_symmetry_cell_setting monoclinic
_symmetry_space_group_name_Hall '-P 2ybc'
_symmetry_space_group_name_H-M 'P 1 21/c 1'
_atom_sites_solution_hydrogens geom
_atom_sites_solution_primary direct
_atom_sites_solution_secondary difmap
_audit_creation_method SHELXL97
_cell_angle_alpha 90.00
_cell_angle_beta 93.1280(10)
_cell_angle_gamma 90.00
_cell_formula_units_Z 4
_cell_length_a 8.0948(2)
_cell_length_b 9.3747(2)
_cell_length_c 36.2910(10)
_cell_measurement_reflns_used 14368
_cell_measurement_temperature 190
_cell_measurement_theta_max 27.485
_cell_measurement_theta_min 0.998
_cell_volume 2749.89(12)
_computing_cell_refinement 'SCALEPACK (Otwinowski & Minor, 1997)'
_computing_data_collection 'KappaCCD Server Software (Nonius, 1997)'
_computing_data_reduction 'DENZO and SCALEPACK (Otwinowski & Minor, 1997)'
_computing_molecular_graphics 'ORTEP-3 (Farrugia, 1997)'
_computing_publication_material 'SHELXL97 (Sheldrick, 2008)'
_computing_structure_refinement 'SHELXL97 (Sheldrick, 2008)'
_computing_structure_solution 'SHELXS97 (Sheldrick, 2008)'
_diffrn_ambient_temperature 190
_diffrn_measured_fraction_theta_full 0.976
_diffrn_measured_fraction_theta_max 0.976
_diffrn_measurement_device_type 'Nonius KappaCCD area-detector'
_diffrn_measurement_method CCD
_diffrn_radiation_monochromator graphite
_diffrn_radiation_source 'fine-focus sealed tube'
_diffrn_radiation_type MoK\a
_diffrn_radiation_wavelength 0.71073
_diffrn_reflns_av_R_equivalents 0.0814
_diffrn_reflns_av_sigmaI/netI 0.1502
_diffrn_reflns_limit_h_max 10
_diffrn_reflns_limit_h_min -10
_diffrn_reflns_limit_k_max 11
_diffrn_reflns_limit_k_min -12
_diffrn_reflns_limit_l_max 47
_diffrn_reflns_limit_l_min -47
_diffrn_reflns_number 10068
_diffrn_reflns_theta_full 27.46
_diffrn_reflns_theta_max 27.46
_diffrn_reflns_theta_min 2.70
_exptl_absorpt_coefficient_mu 0.275
_exptl_absorpt_correction_type none
_exptl_crystal_colour colourless
_exptl_crystal_density_diffrn 1.471
_exptl_crystal_density_method 'not measured'
_exptl_crystal_description plate
_exptl_crystal_F_000 1272
_exptl_crystal_size_max 0.50
_exptl_crystal_size_mid 0.20
_exptl_crystal_size_min 0.20
_refine_diff_density_max 0.351
_refine_diff_density_min -0.374
_refine_ls_extinction_method none
_refine_ls_goodness_of_fit_ref 1.020
_refine_ls_hydrogen_treatment constr
_refine_ls_matrix_type full
_refine_ls_number_parameters 373
_refine_ls_number_reflns 6133
_refine_ls_number_restraints 0
_refine_ls_restrained_S_all 1.020
_refine_ls_R_factor_all 0.1609
_refine_ls_R_factor_gt 0.0699
_refine_ls_shift/su_max 0.002
_refine_ls_shift/su_mean 0.000
_refine_ls_structure_factor_coef Fsqd
_refine_ls_weighting_details 'calc w = 1/[\s^2^(Fo^2^)+(0.0562P)^2^+0.1315P] where P=(Fo^2^+2Fc^2^)/3'
_refine_ls_weighting_scheme calc
_refine_ls_wR_factor_gt 0.1336
_refine_ls_wR_factor_ref 0.1614
_reflns_number_gt 3111
_reflns_number_total 6133
_reflns_threshold_expression I>2\s(I)
_cod_data_source_file yf3019.cif
_cod_data_source_block I
_cod_original_sg_symbol_H-M 'P 21/c'
_cod_database_code 2018729
_cod_database_fobs_code 2018729

loop_
_symmetry_equiv_pos_as_xyz
'x, y, z'
'-x, y+1/2, -z+1/2'
'-x, -y, -z'
'x, -y-1/2, z-1/2'

loop_
_atom_site_type_symbol
_atom_site_label
_atom_site_fract_x
_atom_site_fract_y
_atom_site_fract_z
_atom_site_U_iso_or_equiv
_atom_site_adp_type
_atom_site_calc_flag
_atom_site_refinement_flags
_atom_site_occupancy
_atom_site_symmetry_multiplicity
S S1 -0.07863(12) 0.08818(9) 0.08738(3) 0.0306(3) Uani d . 1 1
N N2 -0.1954(4) 0.1235(3) 0.12076(9) 0.0346(8) Uani d . 1 1
H H2A -0.2929 0.0735 0.1162 0.042 Uiso d R 1 1
H H2B -0.2195 0.2088 0.1224 0.042 Uiso d R 1 1
O O3 0.0634(3) 0.1801(2) 0.09131(8) 0.0371(7) Uani d . 1 1
O O4 -0.1689(3) 0.0854(2) 0.05227(7) 0.0410(8) Uani d . 1 1
C C5 -0.0177(4) -0.0894(3) 0.09658(10) 0.0255(9) Uani d . 1 1
C C6 -0.0733(4) -0.1927(3) 0.07155(10) 0.0244(9) Uani d . 1 1
H H6 -0.1396 -0.1647 0.0511 0.029 Uiso calc R 1 1
C C7 -0.0343(4) -0.3354(3) 0.07570(10) 0.0234(8) Uani d . 1 1
C C8 0.0675(4) -0.3804(3) 0.10658(10) 0.0224(8) Uani d . 1 1
C C9 0.1272(4) -0.2733(3) 0.13152(10) 0.0253(9) Uani d . 1 1
H H9 0.1978 -0.2988 0.1515 0.030 Uiso calc R 1 1
C C10 0.0830(4) -0.1333(3) 0.12680(10) 0.0261(9) Uani d . 1 1
Cl Cl11 0.15463(13) -0.01374(9) 0.16052(3) 0.0412(3) Uani d . 1 1
C C12 -0.1052(4) -0.4400(4) 0.04838(10) 0.0257(9) Uani d . 1 1
O O13 -0.0858(4) -0.5672(2) 0.05059(8) 0.0437(8) Uani d . 1 1
O O14 -0.1944(3) -0.3797(2) 0.02117(7) 0.0392(8) Uani d . 1 1
H H14 -0.2404 -0.4416 0.0084 0.059 Uiso calc R 1 1
N N15 0.1083(4) -0.5179(3) 0.11249(8) 0.0301(8) Uani d . 1 1
H H15 0.0724 -0.5789 0.0963 0.036 Uiso calc R 1 1
C C16 0.2082(4) -0.5723(4) 0.14408(11) 0.0300(9) Uani d . 1 1
H H16A 0.3120 -0.5203 0.1459 0.036 Uiso calc R 1 1
H H16B 0.2338 -0.6717 0.1396 0.036 Uiso calc R 1 1
C C17 0.1284(4) -0.5613(4) 0.18023(12) 0.0298(10) Uani d . 1 1
O O18 -0.0101(3) -0.6395(3) 0.18542(9) 0.0513(8) Uani d . 1 1
C C19 -0.0512(6) -0.6100(5) 0.22121(14) 0.0522(13) Uani d . 1 1
H H19 -0.1402 -0.6500 0.2327 0.063 Uiso calc R 1 1
C C20 0.0524(6) -0.5184(5) 0.23657(13) 0.0500(12) Uani d . 1 1
H H20 0.0495 -0.4806 0.2602 0.060 Uiso calc R 1 1
C C21 0.1709(5) -0.4876(4) 0.21004(11) 0.0308(9) Uani d . 1 1
H H21 0.2613 -0.4267 0.2132 0.037 Uiso calc R 1 1
C C22 0.4497(5) -0.3405(5) 0.30488(13) 0.0546(13) Uani d . 1 1
H H22A 0.3443 -0.3006 0.3101 0.082 Uiso calc R 1 1
H H22B 0.5297 -0.3161 0.3244 0.082 Uiso calc R 1 1
H H22C 0.4404 -0.4424 0.3031 0.082 Uiso calc R 1 1
C C23 0.5036(5) -0.2823(4) 0.26929(13) 0.0393(11) Uani d . 1 1
O O24 0.4185(4) -0.1977(3) 0.25107(9) 0.0581(9) Uani d . 1 1
C C25 0.6657(5) -0.3319(4) 0.25653(11) 0.0321(10) Uani d . 1 1
H H25A 0.6643 -0.4353 0.2557 0.039 Uiso calc R 1 1
H H25B 0.7515 -0.3039 0.2748 0.039 Uiso calc R 1 1
C C26 0.7129(4) -0.2769(4) 0.21915(11) 0.0311(9) Uani d . 1 1
H H26A 0.8279 -0.3006 0.2159 0.037 Uiso calc R 1 1
H H26B 0.7037 -0.1737 0.2190 0.037 Uiso calc R 1 1
C C27 0.6080(4) -0.3362(4) 0.18638(10) 0.0312(10) Uani d . 1 1
H H27A 0.5857 -0.4366 0.1903 0.037 Uiso calc R 1 1
H H27B 0.5030 -0.2861 0.1841 0.037 Uiso calc R 1 1
C C28 0.7000(5) -0.3173(4) 0.15151(11) 0.0348(10) Uani d . 1 1
H H28A 0.7423 -0.2206 0.1508 0.042 Uiso calc R 1 1
H H28B 0.7940 -0.3815 0.1523 0.042 Uiso calc R 1 1
N N29 0.5977(3) -0.3444(3) 0.11744(8) 0.0276(7) Uani d . 1 1
C C30 0.5810(5) -0.4872(4) 0.10670(11) 0.0294(9) Uani d . 1 1
N N31 0.4856(4) -0.5148(3) 0.07496(8) 0.0297(8) Uani d . 1 1
C C32 0.4134(4) -0.4033(3) 0.05534(10) 0.0256(8) Uani d . 1 1
C C33 0.4357(4) -0.2650(3) 0.06613(10) 0.0256(9) Uani d . 1 1
C C34 0.5272(4) -0.2248(4) 0.09883(11) 0.0294(9) Uani d . 1 1
O O35 0.5474(3) -0.1032(3) 0.11097(8) 0.0382(7) Uani d . 1 1
O O36 0.6472(3) -0.5820(3) 0.12492(8) 0.0395(7) Uani d . 1 1
C C37 0.4594(5) -0.6632(3) 0.06319(12) 0.0396(11) Uani d . 1 1
H H37A 0.3773 -0.7063 0.0777 0.059 Uiso calc R 1 1
H H37B 0.5613 -0.7150 0.0665 0.059 Uiso calc R 1 1
H H37C 0.4223 -0.6652 0.0376 0.059 Uiso calc R 1 1
N N38 0.3152(4) -0.4143(3) 0.02412(8) 0.0298(8) Uani d . 1 1
C C39 0.2766(5) -0.2779(4) 0.01568(11) 0.0311(9) Uani d . 1 1
H H39 0.2096 -0.2511 -0.0048 0.037 Uiso calc R 1 1
N N40 0.3449(4) -0.1857(3) 0.03989(9) 0.0286(8) Uani d . 1 1
C C41 0.3315(5) -0.0295(3) 0.03834(12) 0.0400(11) Uani d . 1 1
H H41A 0.2598 -0.0025 0.0176 0.060 Uiso calc R 1 1
H H41B 0.4392 0.0111 0.0358 0.060 Uiso calc R 1 1
H H41C 0.2869 0.0049 0.0606 0.060 Uiso calc R 1 1

loop_
_atom_site_aniso_label
_atom_site_aniso_U_11
_atom_site_aniso_U_22
_atom_site_aniso_U_33
_atom_site_aniso_U_12
_atom_site_aniso_U_13
_atom_site_aniso_U_23
S1 0.0420(6) 0.0157(4) 0.0340(7) 0.0018(4) 0.0010(5) -0.0004(4)
N2 0.038(2) 0.0201(15) 0.046(2) 0.0037(14) 0.0063(16) -0.0090(14)
O3 0.0408(17) 0.0170(12) 0.054(2) -0.0057(11) 0.0036(14) -0.0008(12)
O4 0.067(2) 0.0201(13) 0.0338(19) 0.0054(12) -0.0127(15) 0.0023(11)
C5 0.031(2) 0.0175(17) 0.028(2) -0.0050(16) -0.0001(18) -0.0020(16)
C6 0.032(2) 0.0172(17) 0.025(2) 0.0023(15) 0.0055(17) 0.0024(15)
C7 0.027(2) 0.0169(17) 0.026(2) 0.0015(15) 0.0012(17) -0.0015(15)
C8 0.022(2) 0.0180(17) 0.027(2) -0.0003(14) 0.0057(17) 0.0002(15)
C9 0.025(2) 0.0209(18) 0.029(2) 0.0001(15) -0.0052(17) 0.0043(16)
C10 0.028(2) 0.0223(18) 0.028(2) -0.0032(15) 0.0002(17) -0.0041(16)
Cl11 0.0534(7) 0.0284(5) 0.0401(7) -0.0039(5) -0.0129(5) -0.0097(5)
C12 0.028(2) 0.024(2) 0.024(2) 0.0009(16) 0.0000(17) 0.0007(16)
O13 0.070(2) 0.0146(13) 0.044(2) 0.0032(13) -0.0174(16) -0.0032(12)
O14 0.0570(19) 0.0210(13) 0.0374(19) 0.0018(12) -0.0162(15) -0.0056(12)
N15 0.037(2) 0.0165(15) 0.036(2) 0.0010(13) -0.0054(16) -0.0022(13)
C16 0.030(2) 0.0244(18) 0.035(3) 0.0022(16) -0.0062(19) 0.0036(17)
C17 0.016(2) 0.028(2) 0.046(3) 0.0011(16) 0.0002(18) 0.0128(19)
O18 0.0380(18) 0.0483(17) 0.068(3) -0.0048(14) 0.0034(17) 0.0054(16)
C19 0.044(3) 0.055(3) 0.060(4) 0.012(2) 0.026(3) 0.017(3)
C20 0.060(3) 0.047(3) 0.043(3) 0.014(2) -0.001(3) 0.003(2)
C21 0.025(2) 0.0250(19) 0.041(3) -0.0069(16) -0.0066(19) -0.0003(18)
C22 0.050(3) 0.073(3) 0.042(3) 0.010(2) 0.012(2) 0.005(3)
C23 0.037(3) 0.040(2) 0.041(3) 0.000(2) -0.003(2) -0.011(2)
O24 0.055(2) 0.070(2) 0.050(2) 0.0328(17) 0.0111(16) 0.0073(17)
C25 0.035(2) 0.030(2) 0.031(3) 0.0068(17) -0.0046(19) -0.0055(17)
C26 0.024(2) 0.035(2) 0.034(3) -0.0030(16) -0.0013(18) -0.0028(18)
C27 0.027(2) 0.039(2) 0.028(3) -0.0063(17) -0.0006(18) -0.0053(18)
C28 0.029(2) 0.044(2) 0.031(3) -0.0051(18) -0.0030(19) -0.0041(19)
N29 0.0225(17) 0.0297(17) 0.030(2) -0.0033(13) 0.0008(14) -0.0006(14)
C30 0.030(2) 0.029(2) 0.030(2) 0.0032(17) 0.0117(18) -0.0039(18)
N31 0.036(2) 0.0250(16) 0.028(2) 0.0041(14) -0.0003(15) -0.0017(14)
C32 0.030(2) 0.0255(19) 0.021(2) -0.0030(16) 0.0042(17) -0.0020(16)
C33 0.034(2) 0.0262(19) 0.017(2) 0.0005(16) 0.0024(18) -0.0012(16)
C34 0.023(2) 0.031(2) 0.034(3) -0.0035(16) 0.0074(18) -0.0040(18)
O35 0.0405(17) 0.0301(15) 0.0438(19) -0.0083(12) -0.0001(13) -0.0088(13)
O36 0.0427(18) 0.0382(15) 0.0372(19) 0.0114(13) -0.0027(14) 0.0023(13)
C37 0.054(3) 0.023(2) 0.041(3) -0.0015(18) 0.002(2) -0.0069(18)
N38 0.042(2) 0.0215(15) 0.026(2) 0.0026(14) 0.0009(16) -0.0016(13)
C39 0.039(2) 0.030(2) 0.023(2) 0.0003(18) -0.0009(19) -0.0034(17)
N40 0.0319(19) 0.0240(16) 0.030(2) -0.0023(13) 0.0049(15) -0.0007(14)
C41 0.053(3) 0.0196(19) 0.047(3) -0.0031(18) 0.002(2) -0.0030(18)

loop_
_atom_type_symbol
_atom_type_description
_atom_type_scat_dispersion_real
_atom_type_scat_dispersion_imag
_atom_type_scat_source
C C 0.0033 0.0016 'International Tables Vol C Tables 4.2.6.8 and 6.1.1.4'
H H 0.0000 0.0000 'International Tables Vol C Tables 4.2.6.8 and 6.1.1.4'
N N 0.0061 0.0033 'International Tables Vol C Tables 4.2.6.8 and 6.1.1.4'
O O 0.0106 0.0060 'International Tables Vol C Tables 4.2.6.8 and 6.1.1.4'
S S 0.1246 0.1234 'International Tables Vol C Tables 4.2.6.8 and 6.1.1.4'
Cl Cl 0.1484 0.1585 'International Tables Vol C Tables 4.2.6.8 and 6.1.1.4'

loop_
_geom_angle_atom_site_label_1
_geom_angle_atom_site_label_2
_geom_angle_atom_site_label_3
_geom_angle
O4 S1 O3 117.72(16)
O4 S1 N2 112.37(17)
O3 S1 N2 107.49(16)
O4 S1 C5 105.95(15)
O3 S1 C5 109.47(15)
N2 S1 C5 102.78(17)
S1 N2 H2A 106.9
S1 N2 H2B 113.8
H2A N2 H2B 107.5
C6 C5 C10 117.7(3)
C6 C5 S1 117.3(3)
C10 C5 S1 125.0(2)
C7 C6 C5 122.8(3)
C7 C6 H6 118.6
C5 C6 H6 118.6
C6 C7 C8 119.6(3)
C6 C7 C12 119.3(3)
C8 C7 C12 121.1(3)
N15 C8 C9 120.3(3)
N15 C8 C7 122.6(3)
C9 C8 C7 117.2(3)
C10 C9 C8 121.4(3)
C10 C9 H9 119.3
C8 C9 H9 119.3
C9 C10 C5 121.3(3)
C9 C10 Cl11 117.1(3)
C5 C10 Cl11 121.6(2)
O13 C12 O14 122.6(3)
O13 C12 C7 124.3(3)
O14 C12 C7 113.1(3)
C12 O14 H14 109.5
C8 N15 C16 125.6(3)
C8 N15 H15 117.2
C16 N15 H15 117.2
N15 C16 C17 114.6(3)
N15 C16 H16A 108.6
C17 C16 H16A 108.6
N15 C16 H16B 108.6
C17 C16 H16B 108.6
H16A C16 H16B 107.6
C21 C17 O18 110.5(4)
C21 C17 C16 130.6(3)
O18 C17 C16 118.8(3)
C17 O18 C19 105.3(3)
C20 C19 O18 110.5(4)
C20 C19 H19 124.7
O18 C19 H19 124.7
C19 C20 C21 106.6(4)
C19 C20 H20 126.7
C21 C20 H20 126.7
C17 C21 C20 107.1(4)
C17 C21 H21 126.5
C20 C21 H21 126.5
C23 C22 H22A 109.5
C23 C22 H22B 109.5
H22A C22 H22B 109.5
C23 C22 H22C 109.5
H22A C22 H22C 109.5
H22B C22 H22C 109.5
O24 C23 C22 121.7(4)
O24 C23 C25 121.0(4)
C22 C23 C25 117.4(4)
C23 C25 C26 116.1(3)
C23 C25 H25A 108.3
C26 C25 H25A 108.3
C23 C25 H25B 108.3
C26 C25 H25B 108.3
H25A C25 H25B 107.4
C25 C26 C27 114.5(3)
C25 C26 H26A 108.6
C27 C26 H26A 108.6
C25 C26 H26B 108.6
C27 C26 H26B 108.6
H26A C26 H26B 107.6
C28 C27 C26 109.3(3)
C28 C27 H27A 109.8
C26 C27 H27A 109.8
C28 C27 H27B 109.8
C26 C27 H27B 109.8
H27A C27 H27B 108.3
N29 C28 C27 113.7(3)
N29 C28 H28A 108.8
C27 C28 H28A 108.8
N29 C28 H28B 108.8
C27 C28 H28B 108.8
H28A C28 H28B 107.7
C30 N29 C34 126.6(3)
C30 N29 C28 116.2(3)
C34 N29 C28 117.2(3)
O36 C30 N31 121.9(3)
O36 C30 N29 121.0(3)
N31 C30 N29 117.0(3)
C30 N31 C32 119.6(3)
C30 N31 C37 119.2(3)
C32 N31 C37 121.2(3)
N38 C32 C33 112.1(3)
N38 C32 N31 126.1(3)
C33 C32 N31 121.8(3)
C32 C33 N40 104.8(3)
C32 C33 C34 123.3(3)
N40 C33 C34 131.7(3)
O35 C34 N29 121.5(3)
O35 C34 C33 126.9(3)
N29 C34 C33 111.6(3)
N31 C37 H37A 109.5
N31 C37 H37B 109.5
H37A C37 H37B 109.5
N31 C37 H37C 109.5
H37A C37 H37C 109.5
H37B C37 H37C 109.5
C39 N38 C32 103.7(3)
N40 C39 N38 112.5(3)
N40 C39 H39 123.7
N38 C39 H39 123.7
C39 N40 C33 106.9(3)
C39 N40 C41 126.5(3)
C33 N40 C41 126.6(3)
N40 C41 H41A 109.5
N40 C41 H41B 109.5
H41A C41 H41B 109.5
N40 C41 H41C 109.5
H41A C41 H41C 109.5
H41B C41 H41C 109.5

loop_
_geom_bond_atom_site_label_1
_geom_bond_atom_site_label_2
_geom_bond_distance
S1 O4 1.434(3)
S1 O3 1.438(2)
S1 N2 1.611(3)
S1 C5 1.763(3)
N2 H2A 0.9254
N2 H2B 0.8261
C5 C6 1.386(4)
C5 C10 1.392(5)
C6 C7 1.381(4)
C6 H6 0.9300
C7 C8 1.418(5)
C7 C12 1.488(5)
C8 N15 1.345(4)
C8 C9 1.419(4)
C9 C10 1.369(4)
C9 H9 0.9300
C10 Cl11 1.736(3)
C12 O13 1.205(4)
C12 O14 1.318(4)
O14 H14 0.8200
N15 C16 1.459(4)
N15 H15 0.8600
C16 C17 1.497(5)
C16 H16A 0.9700
C16 H16B 0.9700
C17 C21 1.314(5)
C17 O18 1.360(4)
O18 C19 1.386(5)
C19 C20 1.304(6)
C19 H19 0.9300
C20 C21 1.426(6)
C20 H20 0.9300
C21 H21 0.9300
C22 C23 1.489(6)
C22 H22A 0.9600
C22 H22B 0.9600
C22 H22C 0.9600
C23 O24 1.221(5)
C23 C25 1.490(6)
C25 C26 1.520(5)
C25 H25A 0.9700
C25 H25B 0.9700
C26 C27 1.528(5)
C26 H26A 0.9700
C26 H26B 0.9700
C27 C28 1.514(5)
C27 H27A 0.9700
C27 H27B 0.9700
C28 N29 1.472(4)
C28 H28A 0.9700
C28 H28B 0.9700
N29 C30 1.398(4)
N29 C34 1.413(5)
C30 O36 1.215(4)
C30 N31 1.376(4)
N31 C32 1.377(4)
N31 C37 1.467(4)
C32 N38 1.352(4)
C32 C33 1.363(4)
C33 N40 1.387(4)
C33 C34 1.416(5)
C34 O35 1.230(4)
C37 H37A 0.9600
C37 H37B 0.9600
C37 H37C 0.9600
N38 C39 1.348(4)
C39 N40 1.331(4)
C39 H39 0.9300
N40 C41 1.469(4)
C41 H41A 0.9600
C41 H41B 0.9600
C41 H41C 0.9600

loop_
_geom_hbond_atom_site_label_D
_geom_hbond_atom_site_label_H
_geom_hbond_atom_site_label_A
_geom_hbond_site_symmetry_A
_geom_hbond_distance_DH
_geom_hbond_distance_HA
_geom_hbond_distance_DA
_geom_hbond_angle_DHA
_geom_hbond_publ_flag
N15 H15 O13 1_555 0.86 2.04 2.710(4) 134 y
N15 H15 O3 1_545 0.86 2.27 2.951(3) 137 y
N2 H2A O35 1_455 0.93 2.10 2.983(4) 158 y
N2 H2B O36 1_465 0.83 2.24 3.048(4) 165 y
C39 H39 O13 3_545 0.93 2.55 3.145(5) 122 y
C39 H39 O4 3_555 0.93 2.33 3.141(5) 145 y
O14 H14 N38 3_545 0.82 1.87 2.685(4) 171 y

loop_
_geom_torsion_atom_site_label_1
_geom_torsion_atom_site_label_2
_geom_torsion_atom_site_label_3
_geom_torsion_atom_site_label_4
_geom_torsion
O4 S1 C5 C6 -4.1(3)
O3 S1 C5 C6 -132.0(3)
N2 S1 C5 C6 114.0(3)
O4 S1 C5 C10 175.3(3)
O3 S1 C5 C10 47.4(4)
N2 S1 C5 C10 -66.7(4)
C10 C5 C6 C7 0.7(6)
S1 C5 C6 C7 -179.9(3)
C5 C6 C7 C8 -0.4(6)
C5 C6 C7 C12 177.4(3)
C6 C7 C8 N15 179.1(3)
C12 C7 C8 N15 1.5(5)
C6 C7 C8 C9 -1.2(5)
C12 C7 C8 C9 -178.9(3)
N15 C8 C9 C10 -177.8(3)
C7 C8 C9 C10 2.6(5)
C8 C9 C10 C5 -2.3(6)
C8 C9 C10 Cl11 176.5(3)
C6 C5 C10 C9 0.6(6)
S1 C5 C10 C9 -178.7(3)
C6 C5 C10 Cl11 -178.1(3)
S1 C5 C10 Cl11 2.5(5)
C6 C7 C12 O13 -176.0(4)
C8 C7 C12 O13 1.7(6)
C6 C7 C12 O14 3.4(5)
C8 C7 C12 O14 -179.0(3)
C9 C8 N15 C16 2.2(5)
C7 C8 N15 C16 -178.2(3)
C8 N15 C16 C17 67.5(4)
N15 C16 C17 C21 -115.8(4)
N15 C16 C17 O18 65.5(4)
C21 C17 O18 C19 -0.5(4)
C16 C17 O18 C19 178.4(3)
C17 O18 C19 C20 1.2(4)
O18 C19 C20 C21 -1.4(5)
O18 C17 C21 C20 -0.3(4)
C16 C17 C21 C20 -179.0(3)
C19 C20 C21 C17 1.1(5)
O24 C23 C25 C26 -2.9(5)
C22 C23 C25 C26 176.8(3)
C23 C25 C26 C27 -69.3(4)
C25 C26 C27 C28 -160.3(3)
C26 C27 C28 N29 -168.6(3)
C27 C28 N29 C30 -83.0(4)
C27 C28 N29 C34 97.4(4)
C34 N29 C30 O36 -179.9(4)
C28 N29 C30 O36 0.5(5)
C34 N29 C30 N31 -0.5(5)
C28 N29 C30 N31 179.9(3)
O36 C30 N31 C32 -180.0(4)
N29 C30 N31 C32 0.6(5)
O36 C30 N31 C37 1.5(6)
N29 C30 N31 C37 -177.9(3)
C30 N31 C32 N38 -179.0(4)
C37 N31 C32 N38 -0.6(6)
C30 N31 C32 C33 1.0(5)
C37 N31 C32 C33 179.5(4)
N38 C32 C33 N40 0.2(4)
N31 C32 C33 N40 -179.9(3)
N38 C32 C33 C34 177.1(3)
N31 C32 C33 C34 -3.0(6)
C30 N29 C34 O35 178.8(3)
C28 N29 C34 O35 -1.6(5)
C30 N29 C34 C33 -1.2(5)
C28 N29 C34 C33 178.5(3)
C32 C33 C34 O35 -177.1(4)
N40 C33 C34 O35 -1.1(7)
C32 C33 C34 N29 2.9(5)
N40 C33 C34 N29 178.9(4)
C33 C32 N38 C39 0.0(4)
N31 C32 N38 C39 -179.9(4)
C32 N38 C39 N40 -0.2(4)
N38 C39 N40 C33 0.3(4)
N38 C39 N40 C41 178.3(3)
C32 C33 N40 C39 -0.3(4)
C34 C33 N40 C39 -176.8(4)
C32 C33 N40 C41 -178.2(3)
C34 C33 N40 C41 5.2(7)

loop_
_cod_related_entry_id
_cod_related_entry_database
_cod_related_entry_code
1 ChemSpider 30654408
